data_1565065
loop_
_publ_author_name
'Crimmin, Mark Richard'
'Kong, Richard Y.'
'Batuecas, Maria'

_publ_section_title
;
 &#x000D; Reactions of Aluminium(I) with Transition Metal Carbonyls:
 Scope, Mechanism and Selectivity of CO Homologation&#x000D;
;
_journal_name_full 'Chemical Science'
_journal_paper_doi 10.1039/D1SC04940B
_journal_year 2021
_chemical_formula_moiety 'C70 H89 Al2 Mn N4 O6, 2(C7 H8)'
_chemical_formula_sum 'C84 H105 Al2 Mn N4 O6'
_chemical_formula_weight 1375.61
_space_group_crystal_system monoclinic
_space_group_IT_number 14
_space_group_name_Hall '-P 2yn'
_space_group_name_H-M_alt 'P 1 21/n 1'
_atom_sites_solution_hydrogens geom
_atom_sites_solution_primary iterative
_audit_creation_date 2021-07-07
_audit_creation_method
;
Olex2 1.2
(compiled 2018.05.29 svn.r3508 for OlexSys, GUI svn.r5506)
;
_audit_update_record
;
2021-07-08 deposited with the CCDC.	2021-10-25 downloaded from the CCDC.
;
_cell_angle_alpha 90
_cell_angle_beta 91.256(4)
_cell_angle_gamma 90
_cell_formula_units_Z 4
_cell_length_a 16.8869(7)
_cell_length_b 22.7289(9)
_cell_length_c 19.8568(9)
_cell_measurement_reflns_used 5622
_cell_measurement_temperature 173.1(2)
_cell_measurement_theta_max 72.5360
_cell_measurement_theta_min 3.8560
_cell_volume 7619.6(6)
_computing_cell_refinement 'CrysAlisPro 1.171.39.46 (Rigaku OD, 2018)'
_computing_data_collection 'CrysAlisPro 1.171.39.46 (Rigaku OD, 2018)'
_computing_data_reduction 'CrysAlisPro 1.171.39.46 (Rigaku OD, 2018)'
_computing_molecular_graphics 'Olex2 (Dolomanov et al., 2009)'
_computing_publication_material 'Olex2 (Dolomanov et al., 2009)'
_computing_structure_refinement 'ShelXL (Sheldrick, 2015)'
_computing_structure_solution
;
Superflip (Palatinus & Chapuis, 2007;Palatinus & van der Lee, 2008;
Palatinus et al., 2012)
;
_diffrn_ambient_environment N~2~
_diffrn_ambient_temperature 173.1(2)
_diffrn_detector 'CCD plate'
_diffrn_detector_area_resol_mean 10.4115
_diffrn_detector_type Atlas
_diffrn_measured_fraction_theta_full 0.996
_diffrn_measured_fraction_theta_max 0.972
_diffrn_measurement_details
;
List of Runs (angles in degrees, time in seconds):

  # Type    Start    End  Width  t~exp~   \w     \q     \k     \f   Frames
#--------------------------------------------------------------------------
  1  \w   -111.00 -19.00   1.00    8.89    --  -42.36 -57.00-120.00   92
  2  \w   -117.00 -32.00   1.00    8.89    --  -42.36 -38.00 150.00   85
  3  \w     50.00 134.00   1.00   55.34    --  105.13 -61.00 150.00   84
  4  \w     52.00 134.00   1.00   55.34    --  105.13 -61.00 -30.00   82
  5  \w     24.00 109.00   1.00   55.34    --  105.13 -95.00   0.00   85
  6  \w     78.00 170.00   1.00   55.34    --  105.13  77.00 -60.00   92
;
_diffrn_measurement_device 'four-circle diffractometer'
_diffrn_measurement_device_type 'Xcalibur, Atlas, Ultra'
_diffrn_measurement_method '\w scans'
_diffrn_orient_matrix_type 'CrysAlisPro convention (1999,Acta A55,543-557)'
_diffrn_orient_matrix_UB_11 0.0525101000
_diffrn_orient_matrix_UB_12 -0.0470315000
_diffrn_orient_matrix_UB_13 0.0344947000
_diffrn_orient_matrix_UB_21 -0.0740666000
_diffrn_orient_matrix_UB_22 -0.0373707000
_diffrn_orient_matrix_UB_23 0.0137179000
_diffrn_orient_matrix_UB_31 0.0095305000
_diffrn_orient_matrix_UB_32 -0.0313577000
_diffrn_orient_matrix_UB_33 -0.0681268000
_diffrn_radiation_monochromator mirror
_diffrn_radiation_probe x-ray
_diffrn_radiation_type CuK\a
_diffrn_radiation_wavelength 1.54184
_diffrn_reflns_av_R_equivalents 0.0737
_diffrn_reflns_av_unetI/netI 0.1096
_diffrn_reflns_Laue_measured_fraction_full 0.996
_diffrn_reflns_Laue_measured_fraction_max 0.972
_diffrn_reflns_limit_h_max 20
_diffrn_reflns_limit_h_min -20
_diffrn_reflns_limit_k_max 27
_diffrn_reflns_limit_k_min -27
_diffrn_reflns_limit_l_max 17
_diffrn_reflns_limit_l_min -24
_diffrn_reflns_number 24570
_diffrn_reflns_point_group_measured_fraction_full 0.996
_diffrn_reflns_point_group_measured_fraction_max 0.972
_diffrn_reflns_theta_full 67.684
_diffrn_reflns_theta_max 73.668
_diffrn_reflns_theta_min 3.261
_diffrn_source 'fine-focus sealed X-ray tube'
_diffrn_source_type 'Enhance Ultra (Cu) X-ray Source'
_exptl_absorpt_coefficient_mu 2.057
_exptl_absorpt_correction_T_max 0.827
_exptl_absorpt_correction_T_min 0.697
_exptl_absorpt_correction_type analytical
_exptl_absorpt_process_details
;
CrysAlisPro 1.171.39.46 (Rigaku Oxford Diffraction, 2018)
Analytical numeric absorption correction using a multifaceted crystal
			model based on expressions derived by R.C. Clark & J.S. Reid.
(Clark, R. C. & Reid, J. S. (1995). Acta Cryst. A51, 887-897)
Empirical absorption correction using spherical harmonics,
 implemented in SCALE3 ABSPACK scaling algorithm.
;
_exptl_crystal_colour red
_exptl_crystal_colour_primary red
_exptl_crystal_density_diffrn 1.199
_exptl_crystal_description block
_exptl_crystal_F_000 2944
_exptl_crystal_size_max 0.264
_exptl_crystal_size_mid 0.192
_exptl_crystal_size_min 0.139
_refine_diff_density_max 0.983
_refine_diff_density_min -0.501
_refine_diff_density_rms 0.081
_refine_ls_extinction_method none
_refine_ls_goodness_of_fit_ref 0.864
_refine_ls_hydrogen_treatment constr
_refine_ls_matrix_type full
_refine_ls_number_parameters 909
_refine_ls_number_reflns 24570
_refine_ls_number_restraints 197
_refine_ls_restrained_S_all 0.867
_refine_ls_R_factor_all 0.1357
_refine_ls_R_factor_gt 0.0752
_refine_ls_shift/su_max 0.001
_refine_ls_shift/su_mean 0.000
_refine_ls_structure_factor_coef Fsqd
_refine_ls_weighting_details 'w=1/[\s^2^(Fo^2^)+(0.1275P)^2^] where P=(Fo^2^+2Fc^2^)/3'
_refine_ls_weighting_scheme calc
_refine_ls_wR_factor_gt 0.1923
_refine_ls_wR_factor_ref 0.2248
_reflns_Friedel_coverage 0.000
_reflns_number_gt 11769
_reflns_number_total 24570
_reflns_threshold_expression 'I > 2\s(I)'
_cod_data_source_file d1sc04940b3.cif
_cod_data_source_block 4-Mn
_cod_original_cell_volume 7619.7(6)
_cod_database_code 1565065
_shelx_shelxl_version_number 2016/6
_chemical_oxdiff_formula 'C70 H89 Al2 Mn N4 O6'
_chemical_oxdiff_usercomment RK548
_shelx_space_group_comment
;
The symmetry employed for this shelxl refinement is uniquely defined
by the following loop, which should always be used as a source of
symmetry information in preference to the above space-group names.
They are only intended as comments.
;
_reflns_odcompleteness_completeness 98.53
_reflns_odcompleteness_iscentric 1
_reflns_odcompleteness_theta 66.49
_olex2_refinement_description
;
1. Twinned data refinement
 Scales: 0.7524(10)
 0.2476(10)
2. Fixed Uiso
 At 1.2 times of:
  All C(H) groups
 At 1.5 times of:
  All C(H,H,H) groups
3. Restrained distances
 C70'-C76'
 1.5 with sigma of 0.02
 C71'-C76' \\sim C76'-C75'
 with sigma of 0.02
4. Restrained planarity
 C83', C81', C82', C77', C78', C79', C80'
 with sigma of 0.1
 C72', C71', C70', C75', C74', C73', C76'
 with sigma of 0.1
5. Uiso/Uaniso restraints and constraints
C81 \\sim C80 \\sim C79 \\sim C78 \\sim C77 \\sim C82 \\sim C83 \\sim C83'
\\sim C81' \\sim C80' \\sim C82' \\sim C79' \\sim C77' \\sim C78': within 1A
with sigma of 0.01 and sigma for terminal atoms of 0.01
C72 \\sim C73 \\sim C74 \\sim C75 \\sim C70 \\sim C71 \\sim C76 \\sim C72'
\\sim C73' \\sim C71' \\sim C74' \\sim C70' \\sim C75' \\sim C76': within 1.5A
with sigma of 0.01 and sigma for terminal atoms of 0.01
6. Others
 Sof(C83')=Sof(H76')=Sof(H0AA)=Sof(H8AA)=Sof(C81')=Sof(H72')=Sof(C82')=
 Sof(H71')=Sof(C77')=Sof(C78')=Sof(H75')=Sof(C79')=Sof(H74')=Sof(C80')=
 Sof(H73')=1-FVAR(1)
 Sof(C81)=Sof(H81)=Sof(C80)=Sof(H80)=Sof(C79)=Sof(H79)=Sof(C78)=Sof(H78)=
 Sof(C77)=Sof(C82)=Sof(H82)=Sof(C83)=Sof(H83A)=Sof(H83B)=Sof(H83C)=FVAR(1)
 Sof(C72')=Sof(H81')=Sof(C71')=Sof(H82')=Sof(C70')=Sof(C75')=Sof(H78')=
 Sof(C74')=Sof(H79')=Sof(C73')=Sof(H80')=Sof(C76')=Sof(H83')=Sof(H9AA)=
 Sof(H0BA)=1-FVAR(2)
 Sof(C72)=Sof(H72)=Sof(C73)=Sof(H73)=Sof(C74)=Sof(H74)=Sof(C75)=Sof(H75)=
 Sof(C70)=Sof(C71)=Sof(H71)=Sof(C76)=Sof(H76A)=Sof(H76B)=Sof(H76C)=FVAR(2)
7.a Ternary CH refined with riding coordinates:
 C56(H56), C53(H53), C24(H24), C27(H27), C39(H39), C36(H36), C65(H65), C68(H68)
7.b Me refined with riding coordinates:
 C17(H17A,H17B,H17C)
7.c Aromatic/amide H refined with riding coordinates:
 C15(H15), C44(H44), C61(H61), C49(H49), C62(H62), C32(H32), C50(H50),
 C34(H34), C51(H51), C33(H33), C22(H22), C63(H63), C20(H20), C21(H21), C72(H72),
  C73(H73), C74(H74), C75(H75), C71(H71), C81(H81), C80(H80), C79(H79),
 C78(H78), C82(H82), C8(H8), C11(H11), C10(H10), C9(H9), C81'(H72'), C82'(H71'),
  C78'(H75'), C79'(H74'), C80'(H73'), C72'(H81'), C71'(H82'), C75'(H78'),
 C74'(H79'), C73'(H80')
7.d Fitted hexagon refined as free rotating group:
 C72(C73,C74,C75,C70,C71), C81(C80,C79,C78,C77,C82), C81'(C82',C77',C78',C79',
 C80'), C72'(C71',C70',C75',C74',C73')
7.e Idealised Me refined as rotating group:
 C42(H42A,H42B,H42C), C46(H46A,H46B,H46C), C55(H55A,H55B,H55C), C54(H54A,H54B,
 H54C), C13(H13A,H13B,H13C), C58(H58A,H58B,H58C), C28(H28A,H28B,H28C), C37(H37A,
 H37B,H37C), C57(H57A,H57B,H57C), C67(H67A,H67B,H67C), C25(H25A,H25B,H25C),
 C26(H26A,H26B,H26C), C66(H66A,H66B,H66C), C3AA(H3AA,H3AB,H3AC), C41(H41A,H41B,
 H41C), C40(H40A,H40B,H40C), C29(H29A,H29B,H29C), C38(H38A,H38B,H38C), C69(H69A,
 H69B,H69C), C83(H83A,H83B,H83C), C12(H12A,H12B,H12C), C76(H76A,H76B,H76C),
 C83'(H76',H0AA,H8AA), C76'(H83',H9AA,H0BA)
;
_olex2_submission_special_instructions 'No special instructions were received'
_oxdiff_exptl_absorpt_empirical_details
;
Empirical correction (ABSPACK) includes:
- Absorption correction using spherical harmonics
- Frame scaling
;
_oxdiff_exptl_absorpt_empirical_full_max 1.287
_oxdiff_exptl_absorpt_empirical_full_min 0.775

loop_
_space_group_symop_operation_xyz
'x, y, z'
'-x+1/2, y+1/2, -z+1/2'
'-x, -y, -z'
'x-1/2, -y-1/2, z-1/2'

loop_
_atom_site_label
_atom_site_type_symbol
_atom_site_fract_x
_atom_site_fract_y
_atom_site_fract_z
_atom_site_U_iso_or_equiv
_atom_site_adp_type
_atom_site_occupancy
_atom_site_site_symmetry_order
_atom_site_calc_flag
_atom_site_refinement_flags_posn
_atom_site_refinement_flags_adp
_atom_site_refinement_flags_occupancy
_atom_site_disorder_assembly
_atom_site_disorder_group
Mn1 Mn 0.74953(4) 0.76761(4) 0.22605(4) 0.03653(19) Uani 1 1 d . . . . .
Al2 Al 0.51284(7) 0.63220(6) 0.25451(6) 0.0318(3) Uani 1 1 d . . . . .
Al1 Al 0.52179(7) 0.86873(6) 0.24638(6) 0.0311(3) Uani 1 1 d . . . . .
O1 O 0.61558(17) 0.83772(14) 0.24105(17) 0.0370(7) Uani 1 1 d . . . . .
O3 O 0.46364(17) 0.80721(14) 0.25727(17) 0.0374(7) Uani 1 1 d . . . . .
O2 O 0.59379(17) 0.68016(14) 0.24521(17) 0.0372(7) Uani 1 1 d . . . . .
C1 C 0.6400(3) 0.7819(2) 0.2394(2) 0.0325(9) Uani 1 1 d . . . . .
O4 O 0.36780(19) 0.70956(17) 0.2619(2) 0.0494(9) Uani 1 1 d . . . . .
N3 N 0.5036(2) 0.57268(18) 0.18841(18) 0.0341(8) Uani 1 1 d . . . . .
N4 N 0.5174(2) 0.58305(18) 0.33105(18) 0.0339(8) Uani 1 1 d . . . . .
O6 O 0.7583(2) 0.64151(19) 0.2520(3) 0.0735(13) Uani 1 1 d . . . . .
N1 N 0.5024(2) 0.92325(18) 0.31392(18) 0.0358(8) Uani 1 1 d . . . . .
N2 N 0.4961(2) 0.91657(18) 0.17302(18) 0.0346(8) Uani 1 1 d . . . . .
C42 C 0.5560(4) 0.4912(3) 0.3898(3) 0.0543(14) Uani 1 1 d . . . . .
H42A H 0.577150 0.515931 0.425042 0.081 Uiso 1 1 calc GR . . . .
H42B H 0.593139 0.460365 0.380587 0.081 Uiso 1 1 calc GR . . . .
H42C H 0.506995 0.474232 0.403811 0.081 Uiso 1 1 calc GR . . . .
C4 C 0.4395(2) 0.7018(2) 0.2576(2) 0.0347(10) Uani 1 1 d . . . . .
O5 O 0.7887(3) 0.7967(3) 0.3662(2) 0.0866(17) Uani 1 1 d . . . . .
C15 C 0.4227(3) 0.9837(2) 0.2409(3) 0.0452(12) Uani 1 1 d . . . . .
H15 H 0.382186 1.011445 0.240158 0.054 Uiso 1 1 calc R . . . .
C47 C 0.4714(3) 0.5880(2) 0.1219(2) 0.0366(10) Uani 1 1 d . . . . .
C56 C 0.3331(3) 0.5821(3) 0.1696(3) 0.0525(14) Uani 1 1 d . . . . .
H56 H 0.361044 0.589702 0.212440 0.063 Uiso 1 1 calc R . . . .
C59 C 0.4896(3) 0.6045(2) 0.3953(2) 0.0387(10) Uani 1 1 d . . . . .
C2 C 0.5741(2) 0.7385(2) 0.2475(2) 0.0321(9) Uani 1 1 d . . . . .
C3 C 0.4946(2) 0.7526(2) 0.2546(2) 0.0324(9) Uani 1 1 d . . . . .
C45 C 0.5259(3) 0.5174(2) 0.2010(2) 0.0373(10) Uani 1 1 d . . . . .
C44 C 0.5506(3) 0.4983(2) 0.2651(2) 0.0412(11) Uani 1 1 d . . . . .
H44 H 0.576059 0.462007 0.267047 0.049 Uiso 1 1 calc R . . . .
C61 C 0.3884(3) 0.6103(3) 0.4769(3) 0.0570(15) Uani 1 1 d . . . . .
H61 H 0.337618 0.601039 0.490602 0.068 Uiso 1 1 calc R . . . .
C49 C 0.4902(3) 0.6133(2) 0.0061(3) 0.0456(12) Uani 1 1 d . . . . .
H49 H 0.523204 0.619582 -0.030087 0.055 Uiso 1 1 calc R . . . .
C53 C 0.6130(3) 0.5892(3) 0.0747(3) 0.0457(12) Uani 1 1 d . . . . .
H53 H 0.624800 0.568334 0.116902 0.055 Uiso 1 1 calc R . . . .
C52 C 0.3901(3) 0.5943(2) 0.1135(3) 0.0437(11) Uani 1 1 d . . . . .
C14 C 0.4545(3) 0.9687(2) 0.3043(2) 0.0414(11) Uani 1 1 d . . . . .
C30 C 0.5326(3) 0.9058(2) 0.1088(2) 0.0396(11) Uani 1 1 d . . . . .
C43 C 0.5416(3) 0.5274(2) 0.3269(2) 0.0398(11) Uani 1 1 d . . . . .
C16 C 0.4454(3) 0.9616(2) 0.1786(2) 0.0394(10) Uani 1 1 d . . . . .
C60 C 0.4136(3) 0.5887(3) 0.4158(3) 0.0479(13) Uani 1 1 d . . . . .
C48 C 0.5234(3) 0.5964(2) 0.0679(2) 0.0384(10) Uani 1 1 d . . . . .
C46 C 0.5236(3) 0.4711(2) 0.1464(3) 0.0476(12) Uani 1 1 d . . . . .
H46A H 0.479568 0.478609 0.116142 0.071 Uiso 1 1 calc GR . . . .
H46B H 0.517718 0.432971 0.166370 0.071 Uiso 1 1 calc GR . . . .
H46C H 0.571927 0.472417 0.121884 0.071 Uiso 1 1 calc GR . . . .
C18 C 0.5358(3) 0.9117(2) 0.3807(2) 0.0427(11) Uani 1 1 d . . . . .
C55 C 0.6538(3) 0.6485(3) 0.0779(3) 0.0592(15) Uani 1 1 d . . . . .
H55A H 0.642062 0.670045 0.037302 0.089 Uiso 1 1 calc GR . . . .
H55B H 0.710018 0.642849 0.082450 0.089 Uiso 1 1 calc GR . . . .
H55C H 0.635247 0.670150 0.115911 0.089 Uiso 1 1 calc GR . . . .
C24 C 0.6601(4) 0.9661(3) 0.3448(3) 0.0624(16) Uani 1 1 d . . . . .
H24 H 0.638814 0.956063 0.299974 0.075 Uiso 1 1 calc R . . . .
C54 C 0.6457(3) 0.5526(3) 0.0167(3) 0.0555(14) Uani 1 1 d . . . . .
H54A H 0.618108 0.515755 0.013950 0.083 Uiso 1 1 calc GR . . . .
H54B H 0.701184 0.545480 0.024780 0.083 Uiso 1 1 calc GR . . . .
H54C H 0.638481 0.573695 -0.024842 0.083 Uiso 1 1 calc GR . . . .
C23 C 0.4913(3) 0.8790(3) 0.4273(3) 0.0488(13) Uani 1 1 d . . . . .
C62 C 0.4352(4) 0.6445(3) 0.5178(3) 0.0606(16) Uani 1 1 d . . . . .
H62 H 0.416969 0.657686 0.559024 0.073 Uiso 1 1 calc R . . . .
C35 C 0.5943(3) 0.9431(3) 0.0890(3) 0.0451(12) Uani 1 1 d . . . . .
C13 C 0.4308(4) 1.0072(3) 0.3629(3) 0.0572(15) Uani 1 1 d . . . . .
H13A H 0.381156 0.993751 0.379905 0.086 Uiso 1 1 calc GR . . . .
H13B H 0.425430 1.047187 0.347946 0.086 Uiso 1 1 calc GR . . . .
H13C H 0.470714 1.005003 0.397973 0.086 Uiso 1 1 calc GR . . . .
C32 C 0.5496(4) 0.8468(3) 0.0103(3) 0.0618(16) Uani 1 1 d . . . . .
H32 H 0.534498 0.815297 -0.016875 0.074 Uiso 1 1 calc R . . . .
C50 C 0.4099(3) 0.6208(3) -0.0031(3) 0.0519(13) Uani 1 1 d . . . . .
H50 H 0.389308 0.632127 -0.044927 0.062 Uiso 1 1 calc R . . . .
C58 C 0.2590(3) 0.6204(4) 0.1673(4) 0.0709(19) Uani 1 1 d . . . . .
H58A H 0.274075 0.661061 0.164940 0.106 Uiso 1 1 calc GR . . . .
H58B H 0.229177 0.613918 0.207276 0.106 Uiso 1 1 calc GR . . . .
H58C H 0.227097 0.610371 0.128412 0.106 Uiso 1 1 calc GR . . . .
C64 C 0.5387(3) 0.6405(3) 0.4364(2) 0.0472(12) Uani 1 1 d . . . . .
C6 C 0.7485(3) 0.6906(2) 0.2420(3) 0.0486(13) Uani 1 1 d . . . . .
C27 C 0.4091(4) 0.8553(3) 0.4110(3) 0.0619(17) Uani 1 1 d . . . . .
H27 H 0.395145 0.865931 0.364436 0.074 Uiso 1 1 calc R . . . .
C39 C 0.6209(3) 0.9973(3) 0.1284(3) 0.0530(13) Uani 1 1 d . . . . .
H39 H 0.584092 1.002720 0.165352 0.064 Uiso 1 1 calc R . . . .
C31 C 0.5083(3) 0.8574(3) 0.0696(3) 0.0471(12) Uani 1 1 d . . . . .
C19 C 0.6124(3) 0.9321(3) 0.3952(3) 0.0505(13) Uani 1 1 d . . . . .
C34 C 0.6323(3) 0.9296(3) 0.0295(3) 0.0580(16) Uani 1 1 d . . . . .
H34 H 0.673032 0.953830 0.015301 0.070 Uiso 1 1 calc R . . . .
C51 C 0.3605(3) 0.6118(3) 0.0493(3) 0.0505(13) Uani 1 1 d . . . . .
H51 H 0.306279 0.617152 0.042799 0.061 Uiso 1 1 calc R . . . .
C33 C 0.6116(4) 0.8816(3) -0.0087(3) 0.0655(18) Uani 1 1 d . . . . .
H33 H 0.639410 0.872702 -0.047355 0.079 Uiso 1 1 calc R . . . .
C36 C 0.4403(4) 0.8177(3) 0.0883(3) 0.0607(15) Uani 1 1 d . . . . .
H36 H 0.427204 0.825795 0.135227 0.073 Uiso 1 1 calc R . . . .
C65 C 0.3578(3) 0.5512(3) 0.3733(3) 0.0624(17) Uani 1 1 d . . . . .
H65 H 0.386320 0.538300 0.333508 0.075 Uiso 1 1 calc R . . . .
C22 C 0.5274(4) 0.8687(3) 0.4901(3) 0.0651(17) Uani 1 1 d . . . . .
H22 H 0.499875 0.847715 0.522206 0.078 Uiso 1 1 calc R . . . .
C68 C 0.6220(4) 0.6599(4) 0.4160(3) 0.0679(19) Uani 1 1 d . . . . .
H68 H 0.626725 0.653166 0.367546 0.081 Uiso 1 1 calc R . . . .
C63 C 0.5101(4) 0.6594(3) 0.4971(3) 0.0576(15) Uani 1 1 d . . . . .
H63 H 0.542102 0.682773 0.524795 0.069 Uiso 1 1 calc R . . . .
C17 C 0.4130(3) 0.9921(3) 0.1166(3) 0.0542(14) Uani 1 1 d . . . . .
H17A H 0.377801 1.023073 0.129614 0.081 Uiso 1 1 calc R . . . .
H17B H 0.455852 1.008433 0.091721 0.081 Uiso 1 1 calc R . . . .
H17C H 0.384540 0.964279 0.088862 0.081 Uiso 1 1 calc R . . . .
C28 C 0.3468(5) 0.8822(5) 0.4573(4) 0.090(3) Uani 1 1 d . . . . .
H28A H 0.357382 0.869971 0.502938 0.135 Uiso 1 1 calc GR . . . .
H28B H 0.295005 0.869041 0.443302 0.135 Uiso 1 1 calc GR . . . .
H28C H 0.349176 0.924322 0.454683 0.135 Uiso 1 1 calc GR . . . .
C37 C 0.4622(6) 0.7529(3) 0.0828(4) 0.094(3) Uani 1 1 d . . . . .
H37A H 0.470780 0.743146 0.036515 0.140 Uiso 1 1 calc GR . . . .
H37B H 0.419917 0.729227 0.099668 0.140 Uiso 1 1 calc GR . . . .
H37C H 0.509733 0.745453 0.108858 0.140 Uiso 1 1 calc GR . . . .
C20 C 0.6444(4) 0.9190(3) 0.4604(3) 0.0675(18) Uani 1 1 d . . . . .
H20 H 0.695392 0.931384 0.472050 0.081 Uiso 1 1 calc R . . . .
C21 C 0.6013(4) 0.8884(4) 0.5057(3) 0.073(2) Uani 1 1 d . . . . .
H21 H 0.622924 0.880965 0.548355 0.088 Uiso 1 1 calc R . . . .
C5 C 0.7702(3) 0.7844(3) 0.3121(3) 0.0556(15) Uani 1 1 d . . . . .
C57 C 0.3100(5) 0.5178(4) 0.1683(5) 0.093(3) Uani 1 1 d . . . . .
H57A H 0.285047 0.508571 0.125706 0.140 Uiso 1 1 calc GR . . . .
H57B H 0.273907 0.509980 0.203860 0.140 Uiso 1 1 calc GR . . . .
H57C H 0.356595 0.493972 0.174507 0.140 Uiso 1 1 calc GR . . . .
C72 C 0.4200(6) 0.1518(4) 0.2022(6) 0.102(3) Uani 0.654(10) 1 d . U P A 1
H72 H 0.393607 0.120338 0.221483 0.122 Uiso 0.654(10) 1 calc R . P A 1
C73 C 0.5019(6) 0.1502(5) 0.1965(6) 0.107(3) Uani 0.654(10) 1 d G U P A 1
H73 H 0.530237 0.117664 0.211931 0.128 Uiso 0.654(10) 1 calc R . P A 1
C74 C 0.5413(4) 0.1973(6) 0.1677(7) 0.099(3) Uani 0.654(10) 1 d G U P A 1
H74 H 0.596086 0.196216 0.163845 0.119 Uiso 0.654(10) 1 calc R . P A 1
C75 C 0.4989(6) 0.2460(5) 0.1446(6) 0.099(3) Uani 0.654(10) 1 d G U P A 1
H75 H 0.525304 0.277441 0.125311 0.119 Uiso 0.654(10) 1 calc R . P A 1
C70 C 0.4170(6) 0.2476(4) 0.1503(6) 0.102(3) Uani 0.654(10) 1 d G U P A 1
C71 C 0.3776(4) 0.2005(5) 0.1791(6) 0.096(3) Uani 0.654(10) 1 d G U P A 1
H71 H 0.322824 0.201564 0.182949 0.116 Uiso 0.654(10) 1 calc R . P A 1
C67 C 0.2868(3) 0.5870(4) 0.3493(3) 0.078(2) Uani 1 1 d . . . . .
H67A H 0.255665 0.597786 0.387245 0.118 Uiso 1 1 calc GR . . . .
H67B H 0.255183 0.563971 0.318427 0.118 Uiso 1 1 calc GR . . . .
H67C H 0.304723 0.621915 0.327083 0.118 Uiso 1 1 calc GR . . . .
C25 C 0.6491(5) 1.0321(4) 0.3539(6) 0.100(3) Uani 1 1 d . . . . .
H25A H 0.595393 1.042597 0.342425 0.150 Uiso 1 1 calc GR . . . .
H25B H 0.684447 1.052821 0.325032 0.150 Uiso 1 1 calc GR . . . .
H25C H 0.660479 1.042547 0.399947 0.150 Uiso 1 1 calc GR . . . .
C26 C 0.7477(4) 0.9512(4) 0.3454(4) 0.075(2) Uani 1 1 d . . . . .
H26A H 0.771342 0.962673 0.387833 0.113 Uiso 1 1 calc GR . . . .
H26B H 0.772906 0.971999 0.309650 0.113 Uiso 1 1 calc GR . . . .
H26C H 0.754262 0.909662 0.339139 0.113 Uiso 1 1 calc GR . . . .
C66 C 0.3312(4) 0.4956(4) 0.4120(4) 0.080(2) Uani 1 1 d . . . . .
H66A H 0.376802 0.472287 0.423959 0.120 Uiso 1 1 calc GR . . . .
H66B H 0.295857 0.472839 0.383770 0.120 Uiso 1 1 calc GR . . . .
H66C H 0.304513 0.507109 0.452049 0.120 Uiso 1 1 calc GR . . . .
C3AA C 0.6362(6) 0.7238(5) 0.4293(5) 0.105(3) Uani 1 1 d . . . . .
H3AA H 0.597688 0.746698 0.404514 0.158 Uiso 1 1 calc GR . . . .
H3AB H 0.688386 0.734214 0.415268 0.158 Uiso 1 1 calc GR . . . .
H3AC H 0.631556 0.731499 0.476567 0.158 Uiso 1 1 calc GR . . . .
C41 C 0.6178(4) 1.0524(3) 0.0854(4) 0.078(2) Uani 1 1 d . . . . .
H41A H 0.656572 1.049713 0.050867 0.117 Uiso 1 1 calc GR . . . .
H41B H 0.628895 1.086154 0.113115 0.117 Uiso 1 1 calc GR . . . .
H41C H 0.566022 1.056307 0.064951 0.117 Uiso 1 1 calc GR . . . .
C40 C 0.7036(4) 0.9885(3) 0.1594(4) 0.0706(18) Uani 1 1 d . . . . .
H40A H 0.703962 0.953883 0.187202 0.106 Uiso 1 1 calc GR . . . .
H40B H 0.717624 1.022099 0.186418 0.106 Uiso 1 1 calc GR . . . .
H40C H 0.741183 0.983899 0.124249 0.106 Uiso 1 1 calc GR . . . .
C29 C 0.4071(4) 0.7887(4) 0.4170(4) 0.079(2) Uani 1 1 d . . . . .
H29A H 0.447599 0.771942 0.389731 0.118 Uiso 1 1 calc GR . . . .
H29B H 0.356227 0.774407 0.401800 0.118 Uiso 1 1 calc GR . . . .
H29C H 0.416119 0.777529 0.463142 0.118 Uiso 1 1 calc GR . . . .
C38 C 0.3668(5) 0.8320(5) 0.0437(5) 0.098(3) Uani 1 1 d . . . . .
H38A H 0.351971 0.872401 0.050196 0.148 Uiso 1 1 calc GR . . . .
H38B H 0.323689 0.806937 0.055980 0.148 Uiso 1 1 calc GR . . . .
H38C H 0.378875 0.825721 -0.002732 0.148 Uiso 1 1 calc GR . . . .
C69 C 0.6840(5) 0.6222(6) 0.4523(7) 0.132(5) Uani 1 1 d . . . . .
H69A H 0.677698 0.625430 0.500104 0.198 Uiso 1 1 calc GR . . . .
H69B H 0.736001 0.635420 0.440818 0.198 Uiso 1 1 calc GR . . . .
H69C H 0.677559 0.581827 0.438930 0.198 Uiso 1 1 calc GR . . . .
C81 C 0.3569(6) 0.3941(5) 0.2812(8) 0.115(5) Uani 0.583(10) 1 d . U P B 1
H81 H 0.383410 0.429079 0.272639 0.138 Uiso 0.583(10) 1 calc R . P B 1
C80 C 0.2773(6) 0.3884(4) 0.2629(7) 0.113(6) Uani 0.583(10) 1 d G U P B 1
H80 H 0.250624 0.419488 0.242164 0.136 Uiso 0.583(10) 1 calc R . P B 1
C79 C 0.2376(4) 0.3361(5) 0.2757(6) 0.087(4) Uani 0.583(10) 1 d G U P B 1
H79 H 0.184366 0.332259 0.263464 0.104 Uiso 0.583(10) 1 calc R . P B 1
C78 C 0.2775(6) 0.2896(4) 0.3067(7) 0.096(4) Uani 0.583(10) 1 d G U P B 1
H78 H 0.250894 0.254621 0.315238 0.116 Uiso 0.583(10) 1 calc R . P B 1
C77 C 0.3570(6) 0.2953(4) 0.3250(6) 0.082(4) Uani 0.583(10) 1 d G U P B 1
C82 C 0.3967(4) 0.3476(5) 0.3122(7) 0.104(4) Uani 0.583(10) 1 d G U P B 1
H82 H 0.449939 0.351440 0.324414 0.124 Uiso 0.583(10) 1 calc R . P B 1
C83 C 0.3980(10) 0.2440(8) 0.3578(9) 0.102(5) Uani 0.583(10) 1 d . U P B 1
H83A H 0.364579 0.227497 0.391456 0.153 Uiso 0.583(10) 1 calc GR . P B 1
H83B H 0.446879 0.256835 0.378534 0.153 Uiso 0.583(10) 1 calc GR . P B 1
H83C H 0.408791 0.214630 0.324435 0.153 Uiso 0.583(10) 1 calc GR . P B 1
C8 C 0.8629(3) 0.8019(3) 0.1969(3) 0.0491(13) Uani 1 1 d . . . . .
H8 H 0.907038 0.802343 0.225738 0.059 Uiso 1 1 calc R . . . .
C7 C 0.8420(3) 0.7558(3) 0.1520(3) 0.0500(13) Uani 1 1 d . . . . .
C11 C 0.7698(3) 0.7731(3) 0.1184(2) 0.0490(12) Uani 1 1 d . . . . .
H11 H 0.741938 0.751339 0.086130 0.059 Uiso 1 1 calc R . . . .
C10 C 0.7485(3) 0.8292(3) 0.1430(3) 0.0499(13) Uani 1 1 d . . . . .
H10 H 0.703881 0.850656 0.129631 0.060 Uiso 1 1 calc R . . . .
C12 C 0.8872(4) 0.7004(4) 0.1394(4) 0.075(2) Uani 1 1 d . . . . .
H12A H 0.918482 0.690550 0.178792 0.112 Uiso 1 1 calc GR . . . .
H12B H 0.921421 0.706112 0.101974 0.112 Uiso 1 1 calc GR . . . .
H12C H 0.850863 0.668963 0.129396 0.112 Uiso 1 1 calc GR . . . .
C9 C 0.8057(3) 0.8471(3) 0.1906(3) 0.0498(13) Uani 1 1 d . . . . .
H9 H 0.806144 0.882476 0.214138 0.060 Uiso 1 1 calc R . . . .
C76 C 0.3634(11) 0.2939(9) 0.1268(9) 0.124(4) Uani 0.654(10) 1 d . U P A 1
H76A H 0.360813 0.324182 0.160341 0.187 Uiso 0.654(10) 1 calc GR . P A 1
H76B H 0.311557 0.277673 0.118864 0.187 Uiso 0.654(10) 1 calc GR . P A 1
H76C H 0.382625 0.310256 0.085681 0.187 Uiso 0.654(10) 1 calc GR . P A 1
C83' C 0.2231(13) 0.3705(11) 0.2541(11) 0.093(5) Uiso 0.417(10) 1 d . U P B 2
H76' H 0.210818 0.406360 0.277210 0.139 Uiso 0.417(10) 1 calc GR . P B 2
H0AA H 0.180040 0.343296 0.258269 0.139 Uiso 0.417(10) 1 calc GR . P B 2
H8AA H 0.231290 0.378738 0.207375 0.139 Uiso 0.417(10) 1 calc GR . P B 2
C81' C 0.4350(8) 0.3472(8) 0.3121(11) 0.112(6) Uiso 0.417(10) 1 d . U P B 2
H72' H 0.483522 0.366530 0.311572 0.134 Uiso 0.417(10) 1 calc R . P B 2
C82' C 0.3681(10) 0.3736(6) 0.2834(10) 0.106(5) Uiso 0.417(10) 1 d G U P B 2
H71' H 0.371853 0.410557 0.263701 0.127 Uiso 0.417(10) 1 calc R . P B 2
C77' C 0.2956(8) 0.3446(7) 0.2841(7) 0.084(6) Uiso 0.417(10) 1 d G U P B 2
C78' C 0.2900(7) 0.2893(7) 0.3135(9) 0.090(5) Uiso 0.417(10) 1 d G U P B 2
H75' H 0.241504 0.269980 0.313974 0.108 Uiso 0.417(10) 1 calc R . P B 2
C79' C 0.3569(9) 0.2630(6) 0.3422(10) 0.094(5) Uiso 0.417(10) 1 d G U P B 2
H74' H 0.353172 0.225953 0.361845 0.113 Uiso 0.417(10) 1 calc R . P B 2
C80' C 0.4294(8) 0.2919(7) 0.3415(8) 0.096(7) Uiso 0.417(10) 1 d G U P B 2
H73' H 0.474181 0.274227 0.360645 0.115 Uiso 0.417(10) 1 calc R . P B 2
C72' C 0.3832(8) 0.2298(9) 0.1460(11) 0.087(4) Uiso 0.346(10) 1 d . U P A 2
H81' H 0.330579 0.239484 0.136738 0.104 Uiso 0.346(10) 1 calc R . P A 2
C71' C 0.4017(8) 0.1782(9) 0.1804(11) 0.086(4) Uiso 0.346(10) 1 d DG U P A 2
H82' H 0.361362 0.153334 0.194246 0.103 Uiso 0.346(10) 1 calc R . P A 2
C70' C 0.4803(10) 0.1636(9) 0.1942(12) 0.102(4) Uiso 0.346(10) 1 d DG U P A 2
C75' C 0.5405(7) 0.2007(11) 0.1735(15) 0.103(4) Uiso 0.346(10) 1 d DG U P A 2
H78' H 0.593153 0.191027 0.182701 0.123 Uiso 0.346(10) 1 calc R . P A 2
C74' C 0.5221(10) 0.2524(10) 0.1390(14) 0.103(4) Uiso 0.346(10) 1 d G U P A 2
H79' H 0.562371 0.277177 0.125193 0.123 Uiso 0.346(10) 1 calc R . P A 2
C73' C 0.4434(11) 0.2669(8) 0.1253(11) 0.102(4) Uiso 0.346(10) 1 d G U P A 2
H80' H 0.431085 0.301407 0.102211 0.122 Uiso 0.346(10) 1 calc R . P A 2
C76' C 0.5014(16) 0.1216(14) 0.2463(16) 0.135(6) Uiso 0.346(10) 1 d D U P A 2
H83' H 0.476586 0.132556 0.287499 0.202 Uiso 0.346(10) 1 calc GR . P A 2
H9AA H 0.557873 0.121315 0.253086 0.202 Uiso 0.346(10) 1 calc GR . P A 2
H0BA H 0.483777 0.083124 0.232915 0.202 Uiso 0.346(10) 1 calc GR . P A 2

loop_
_atom_site_aniso_label
_atom_site_aniso_U_11
_atom_site_aniso_U_22
_atom_site_aniso_U_33
_atom_site_aniso_U_23
_atom_site_aniso_U_13
_atom_site_aniso_U_12
Mn1 0.0274(4) 0.0420(4) 0.0403(4) 0.0017(3) 0.0033(3) 0.0008(3)
Al2 0.0292(6) 0.0350(7) 0.0314(6) -0.0004(5) 0.0016(4) -0.0005(5)
Al1 0.0299(6) 0.0326(7) 0.0308(6) 0.0011(5) 0.0012(4) 0.0040(5)
O1 0.0306(16) 0.0336(18) 0.0467(19) -0.0003(14) 0.0013(12) 0.0041(12)
O3 0.0274(16) 0.0376(18) 0.0473(18) 0.0037(14) 0.0021(12) 0.0053(12)
O2 0.0284(16) 0.0346(18) 0.0488(19) -0.0006(14) 0.0039(12) -0.0010(12)
C1 0.037(2) 0.035(3) 0.026(2) 0.0012(17) -0.0012(16) -0.0024(17)
O4 0.0276(17) 0.052(2) 0.069(2) 0.0027(18) 0.0029(14) -0.0025(14)
N3 0.0318(19) 0.042(2) 0.0288(18) -0.0004(16) -0.0012(13) -0.0024(15)
N4 0.0297(19) 0.043(2) 0.0288(18) 0.0019(16) 0.0034(13) -0.0003(15)
O6 0.049(2) 0.041(2) 0.131(4) 0.016(2) 0.013(2) 0.0075(17)
N1 0.037(2) 0.042(2) 0.0279(18) -0.0013(16) -0.0016(14) 0.0073(16)
N2 0.035(2) 0.039(2) 0.0293(18) 0.0030(16) -0.0009(14) 0.0020(15)
C42 0.064(4) 0.052(4) 0.046(3) 0.013(3) -0.002(2) 0.007(3)
C4 0.026(2) 0.040(3) 0.038(2) 0.0010(19) 0.0018(16) 0.0009(18)
O5 0.085(3) 0.137(5) 0.038(2) -0.008(3) -0.007(2) -0.023(3)
C15 0.044(3) 0.050(3) 0.042(3) 0.004(2) 0.002(2) 0.020(2)
C47 0.038(2) 0.037(3) 0.035(2) -0.0071(19) -0.0035(17) -0.0006(18)
C56 0.032(3) 0.072(4) 0.054(3) -0.008(3) -0.003(2) -0.002(2)
C59 0.039(3) 0.048(3) 0.029(2) 0.006(2) 0.0035(17) 0.003(2)
C2 0.029(2) 0.039(3) 0.028(2) 0.0021(18) 0.0015(15) -0.0007(17)
C3 0.032(2) 0.036(2) 0.029(2) 0.0014(18) 0.0004(15) 0.0011(17)
C45 0.032(2) 0.038(3) 0.042(2) -0.002(2) 0.0034(18) -0.0012(18)
C44 0.046(3) 0.036(3) 0.041(3) 0.003(2) 0.0045(19) 0.006(2)
C61 0.049(3) 0.076(4) 0.047(3) 0.008(3) 0.019(2) 0.005(3)
C49 0.053(3) 0.046(3) 0.038(3) -0.002(2) -0.005(2) -0.005(2)
C53 0.047(3) 0.057(3) 0.034(2) 0.001(2) 0.0020(19) -0.002(2)
C52 0.046(3) 0.042(3) 0.043(3) -0.008(2) -0.004(2) -0.005(2)
C14 0.046(3) 0.042(3) 0.036(2) 0.000(2) 0.0030(18) 0.011(2)
C30 0.042(3) 0.044(3) 0.033(2) 0.008(2) 0.0059(18) 0.012(2)
C43 0.035(2) 0.049(3) 0.036(2) 0.005(2) 0.0010(17) 0.001(2)
C16 0.035(2) 0.046(3) 0.037(2) 0.005(2) -0.0005(17) 0.0045(19)
C60 0.039(3) 0.067(4) 0.038(3) 0.009(2) 0.0037(19) 0.002(2)
C48 0.041(3) 0.038(3) 0.035(2) -0.0021(19) -0.0001(18) -0.0020(19)
C46 0.058(3) 0.039(3) 0.046(3) -0.007(2) 0.002(2) 0.000(2)
C18 0.050(3) 0.047(3) 0.031(2) -0.005(2) -0.0026(19) 0.016(2)
C55 0.048(3) 0.074(4) 0.056(3) -0.004(3) 0.001(2) -0.015(3)
C24 0.066(4) 0.065(4) 0.056(4) -0.005(3) -0.016(3) -0.017(3)
C54 0.056(3) 0.066(4) 0.045(3) -0.004(3) 0.008(2) 0.004(3)
C23 0.053(3) 0.059(4) 0.034(3) 0.001(2) 0.001(2) 0.011(2)
C62 0.081(4) 0.061(4) 0.040(3) 0.001(3) 0.018(3) 0.013(3)
C35 0.041(3) 0.055(3) 0.040(3) 0.014(2) 0.0039(19) 0.007(2)
C13 0.069(4) 0.060(4) 0.042(3) -0.007(3) 0.005(2) 0.026(3)
C32 0.094(5) 0.058(4) 0.033(3) -0.005(3) -0.002(3) 0.015(3)
C50 0.059(3) 0.050(3) 0.046(3) -0.004(2) -0.014(2) 0.001(2)
C58 0.048(3) 0.096(6) 0.068(4) -0.016(4) -0.003(3) 0.009(3)
C64 0.054(3) 0.060(4) 0.028(2) 0.003(2) 0.0064(19) -0.003(2)
C6 0.024(2) 0.047(3) 0.076(4) 0.003(3) 0.010(2) 0.004(2)
C27 0.064(4) 0.084(5) 0.038(3) 0.015(3) 0.017(2) 0.006(3)
C39 0.046(3) 0.054(4) 0.059(3) 0.008(3) 0.011(2) -0.005(2)
C31 0.060(3) 0.048(3) 0.033(2) 0.000(2) -0.002(2) 0.006(2)
C19 0.055(3) 0.053(3) 0.043(3) -0.008(2) -0.017(2) 0.008(2)
C34 0.049(3) 0.079(5) 0.046(3) 0.024(3) 0.013(2) 0.011(3)
C51 0.040(3) 0.059(4) 0.052(3) -0.005(3) -0.015(2) 0.000(2)
C33 0.078(4) 0.079(5) 0.039(3) 0.006(3) 0.012(3) 0.024(3)
C36 0.086(4) 0.055(4) 0.041(3) 0.002(3) -0.015(3) -0.007(3)
C65 0.044(3) 0.089(5) 0.054(3) -0.002(3) 0.008(2) -0.011(3)
C22 0.090(5) 0.071(4) 0.034(3) 0.007(3) 0.002(3) 0.016(3)
C68 0.056(4) 0.103(6) 0.045(3) -0.016(3) 0.008(2) -0.024(3)
C63 0.072(4) 0.065(4) 0.036(3) -0.007(3) 0.011(2) -0.008(3)
C17 0.055(3) 0.068(4) 0.039(3) 0.010(3) -0.002(2) 0.021(3)
C28 0.083(5) 0.121(8) 0.068(5) 0.019(5) 0.033(4) 0.017(5)
C37 0.177(9) 0.048(4) 0.055(4) -0.004(3) -0.008(4) -0.011(5)
C20 0.081(4) 0.068(5) 0.052(4) -0.007(3) -0.025(3) 0.007(3)
C21 0.090(5) 0.086(5) 0.043(3) -0.003(3) -0.024(3) 0.019(4)
C5 0.040(3) 0.076(4) 0.051(3) 0.009(3) 0.001(2) -0.010(3)
C57 0.077(5) 0.080(6) 0.124(7) 0.001(5) 0.049(5) -0.008(4)
C72 0.106(6) 0.096(6) 0.104(6) -0.015(5) 0.019(5) -0.006(5)
C73 0.117(5) 0.108(6) 0.096(5) -0.017(5) 0.003(5) 0.002(5)
C74 0.097(5) 0.110(5) 0.091(5) -0.029(5) -0.007(4) -0.016(5)
C75 0.107(5) 0.105(5) 0.086(5) -0.015(5) 0.005(5) -0.016(5)
C70 0.112(6) 0.108(6) 0.085(5) -0.009(5) -0.002(5) 0.007(5)
C71 0.100(6) 0.096(6) 0.094(6) -0.014(6) 0.009(5) -0.009(5)
C67 0.045(3) 0.130(7) 0.060(4) 0.015(4) 0.003(3) -0.014(4)
C25 0.093(6) 0.071(6) 0.136(8) 0.016(5) 0.001(5) -0.015(4)
C26 0.063(4) 0.092(6) 0.071(4) -0.019(4) -0.004(3) -0.004(4)
C66 0.065(4) 0.096(6) 0.080(5) 0.002(4) 0.013(3) -0.027(4)
C3AA 0.102(6) 0.109(8) 0.105(7) 0.003(6) 0.014(5) -0.048(6)
C41 0.082(5) 0.055(4) 0.097(6) 0.022(4) 0.009(4) -0.003(3)
C40 0.069(4) 0.071(5) 0.072(4) 0.008(4) -0.010(3) -0.002(3)
C29 0.085(5) 0.099(6) 0.053(4) 0.006(4) 0.013(3) -0.010(4)
C38 0.086(5) 0.116(8) 0.092(6) 0.034(5) -0.034(4) -0.036(5)
C69 0.045(5) 0.144(11) 0.207(13) -0.016(9) -0.003(5) 0.005(5)
C81 0.099(9) 0.119(11) 0.129(10) -0.010(9) 0.009(8) -0.029(8)
C80 0.065(9) 0.102(13) 0.172(18) 0.010(12) 0.013(9) -0.013(8)
C79 0.067(7) 0.085(8) 0.109(8) 0.013(7) 0.005(6) -0.005(6)
C78 0.102(8) 0.081(8) 0.106(9) -0.002(7) -0.005(7) -0.008(7)
C77 0.078(7) 0.085(9) 0.083(7) -0.018(7) -0.010(6) -0.005(6)
C82 0.099(8) 0.109(8) 0.104(8) -0.014(7) 0.005(7) -0.006(7)
C83 0.100(9) 0.103(9) 0.101(9) -0.017(8) -0.028(7) 0.012(7)
C8 0.036(3) 0.057(4) 0.054(3) -0.003(3) 0.005(2) -0.005(2)
C7 0.039(3) 0.067(4) 0.045(3) -0.007(3) 0.022(2) 0.000(2)
C11 0.052(3) 0.061(3) 0.034(2) 0.001(2) 0.003(2) -0.010(2)
C10 0.045(3) 0.061(4) 0.045(3) 0.012(2) 0.009(2) -0.002(2)
C12 0.067(4) 0.093(6) 0.066(4) -0.011(4) 0.020(3) 0.014(4)
C9 0.052(3) 0.043(3) 0.054(3) 0.001(2) 0.013(2) -0.010(2)
C76 0.150(8) 0.123(8) 0.100(7) 0.009(7) 0.001(7) 0.027(7)

loop_
_atom_type_symbol
_atom_type_description
_atom_type_scat_dispersion_real
_atom_type_scat_dispersion_imag
_atom_type_scat_source
C C 0.0181 0.0091 'International Tables Vol C Tables 4.2.6.8 and 6.1.1.4'
H H 0.0000 0.0000 'International Tables Vol C Tables 4.2.6.8 and 6.1.1.4'
Al Al 0.2130 0.2455 'International Tables Vol C Tables 4.2.6.8 and 6.1.1.4'
Mn Mn -0.5299 2.8052 'International Tables Vol C Tables 4.2.6.8 and 6.1.1.4'
N N 0.0311 0.0180 'International Tables Vol C Tables 4.2.6.8 and 6.1.1.4'
O O 0.0492 0.0322 'International Tables Vol C Tables 4.2.6.8 and 6.1.1.4'

loop_
_exptl_crystal_face_index_h
_exptl_crystal_face_index_k
_exptl_crystal_face_index_l
_exptl_crystal_face_perp_dist
2 -7 -11 0.1037
-8 -2 -8 0.0992
-7 7 8 0.0951
7 3 9 0.0909
11 -3 -1 0.1085
1 15 1 0.0405
3 10 -9 0.0570
0 -13 -5 0.0840
-2 -13 5 0.0986
-2 2 13 0.1109
6 -11 5 0.0918
-5 9 -8 0.0453
-5 13 3 0.0512

loop_
_geom_angle_atom_site_label_1
_geom_angle_atom_site_label_2
_geom_angle_atom_site_label_3
_geom_angle
_geom_angle_site_symmetry_1
_geom_angle_site_symmetry_3
_geom_angle_publ_flag
C1 Mn1 C8 147.9(2) . . ?
C1 Mn1 C7 145.7(2) . . ?
C1 Mn1 C11 107.60(19) . . ?
C1 Mn1 C10 90.23(19) . . ?
C1 Mn1 C9 109.7(2) . . ?
C6 Mn1 C1 97.5(2) . . ?
C6 Mn1 C5 92.4(3) . . ?
C6 Mn1 C8 114.5(2) . . ?
C6 Mn1 C7 90.5(2) . . ?
C6 Mn1 C11 103.5(3) . . ?
C6 Mn1 C10 140.6(3) . . ?
C6 Mn1 C9 152.2(2) . . ?
C5 Mn1 C1 90.0(2) . . ?
C5 Mn1 C8 91.4(2) . . ?
C5 Mn1 C7 123.0(2) . . ?
C5 Mn1 C11 154.1(2) . . ?
C5 Mn1 C10 126.3(3) . . ?
C5 Mn1 C9 93.1(3) . . ?
C8 Mn1 C7 38.0(2) . . ?
C8 Mn1 C11 63.6(2) . . ?
C8 Mn1 C10 63.5(2) . . ?
C8 Mn1 C9 38.2(2) . . ?
C11 Mn1 C7 38.3(2) . . ?
C10 Mn1 C7 63.9(2) . . ?
C10 Mn1 C11 38.1(2) . . ?
C10 Mn1 C9 37.7(2) . . ?
C9 Mn1 C7 63.9(2) . . ?
C9 Mn1 C11 63.5(2) . . ?
O2 Al2 N3 115.00(16) . . ?
O2 Al2 N4 115.66(17) . . ?
O2 Al2 C4 89.81(17) . . ?
N3 Al2 C4 122.91(18) . . ?
N4 Al2 N3 97.87(18) . . ?
N4 Al2 C4 117.07(18) . . ?
O1 Al1 N1 119.27(17) . . ?
O1 Al1 N2 112.72(17) . . ?
O3 Al1 O1 101.58(16) . . ?
O3 Al1 N1 109.87(18) . . ?
O3 Al1 N2 116.62(17) . . ?
N1 Al1 N2 97.66(18) . . ?
C1 O1 Al1 132.0(3) . . ?
C3 O3 Al1 121.3(3) . . ?
C2 O2 Al2 114.0(2) . . ?
O1 C1 Mn1 117.9(3) . . ?
O1 C1 C2 113.1(4) . . ?
C2 C1 Mn1 129.0(3) . . ?
C47 N3 Al2 118.8(3) . . ?
C45 N3 Al2 121.7(3) . . ?
C45 N3 C47 119.5(4) . . ?
C59 N4 Al2 120.0(3) . . ?
C43 N4 Al2 121.3(3) . . ?
C43 N4 C59 118.6(4) . . ?
C14 N1 Al1 122.1(3) . . ?
C14 N1 C18 119.8(4) . . ?
C18 N1 Al1 117.9(3) . . ?
C30 N2 Al1 119.6(3) . . ?
C16 N2 Al1 121.3(3) . . ?
C16 N2 C30 119.1(4) . . ?
O4 C4 Al2 136.4(4) . . ?
O4 C4 C3 120.7(4) . . ?
C3 C4 Al2 102.9(3) . . ?
C16 C15 C14 126.9(4) . . ?
C52 C47 N3 118.8(4) . . ?
C52 C47 C48 121.6(4) . . ?
C48 C47 N3 119.6(4) . . ?
C52 C56 C58 114.1(5) . . ?
C57 C56 C52 109.4(5) . . ?
C57 C56 C58 110.0(5) . . ?
C60 C59 N4 118.9(4) . . ?
C60 C59 C64 120.8(5) . . ?
C64 C59 N4 120.3(4) . . ?
O2 C2 C1 117.0(3) . . ?
O2 C2 C3 117.5(4) . . ?
C3 C2 C1 125.5(4) . . ?
O3 C3 C4 118.1(4) . . ?
O3 C3 C2 126.3(4) . . ?
C2 C3 C4 115.6(4) . . ?
N3 C45 C44 122.7(4) . . ?
N3 C45 C46 121.2(4) . . ?
C44 C45 C46 116.1(5) . . ?
C45 C44 C43 127.7(5) . . ?
C62 C61 C60 122.6(5) . . ?
C50 C49 C48 121.9(5) . . ?
C48 C53 C54 111.5(4) . . ?
C55 C53 C48 110.9(5) . . ?
C55 C53 C54 110.0(5) . . ?
C47 C52 C56 122.5(5) . . ?
C47 C52 C51 117.8(5) . . ?
C51 C52 C56 119.7(5) . . ?
N1 C14 C15 122.8(4) . . ?
N1 C14 C13 120.7(4) . . ?
C15 C14 C13 116.5(4) . . ?
C35 C30 N2 118.5(5) . . ?
C31 C30 N2 119.6(4) . . ?
C31 C30 C35 121.8(5) . . ?
N4 C43 C42 120.6(5) . . ?
N4 C43 C44 122.8(4) . . ?
C44 C43 C42 116.5(5) . . ?
N2 C16 C15 122.4(4) . . ?
N2 C16 C17 120.4(4) . . ?
C15 C16 C17 117.1(4) . . ?
C59 C60 C65 123.1(5) . . ?
C61 C60 C59 117.7(5) . . ?
C61 C60 C65 119.2(5) . . ?
C47 C48 C53 123.4(4) . . ?
C49 C48 C47 117.4(4) . . ?
C49 C48 C53 119.2(4) . . ?
C23 C18 N1 119.3(5) . . ?
C19 C18 N1 117.8(5) . . ?
C19 C18 C23 122.8(5) . . ?
C19 C24 C25 110.9(6) . . ?
C19 C24 C26 114.6(6) . . ?
C26 C24 C25 109.8(6) . . ?
C18 C23 C27 123.0(5) . . ?
C22 C23 C18 116.3(6) . . ?
C22 C23 C27 120.7(5) . . ?
C61 C62 C63 118.9(5) . . ?
C30 C35 C39 123.8(5) . . ?
C34 C35 C30 117.6(6) . . ?
C34 C35 C39 118.6(5) . . ?
C33 C32 C31 122.0(6) . . ?
C51 C50 C49 119.9(5) . . ?
C59 C64 C68 123.0(5) . . ?
C63 C64 C59 118.2(5) . . ?
C63 C64 C68 118.8(5) . . ?
O6 C6 Mn1 171.2(4) . . ?
C23 C27 C28 111.5(6) . . ?
C23 C27 C29 111.0(5) . . ?
C29 C27 C28 109.4(6) . . ?
C35 C39 C40 111.0(5) . . ?
C41 C39 C35 112.0(5) . . ?
C41 C39 C40 110.8(5) . . ?
C30 C31 C36 123.1(5) . . ?
C32 C31 C30 117.1(5) . . ?
C32 C31 C36 119.9(6) . . ?
C18 C19 C24 122.5(5) . . ?
C18 C19 C20 116.7(6) . . ?
C20 C19 C24 120.8(5) . . ?
C33 C34 C35 122.0(6) . . ?
C50 C51 C52 121.3(5) . . ?
C34 C33 C32 119.5(5) . . ?
C31 C36 C37 111.9(6) . . ?
C31 C36 C38 109.8(5) . . ?
C37 C36 C38 110.9(7) . . ?
C60 C65 C67 110.6(6) . . ?
C60 C65 C66 111.5(5) . . ?
C67 C65 C66 111.0(5) . . ?
C21 C22 C23 122.2(6) . . ?
C3AA C68 C64 112.1(6) . . ?
C3AA C68 C69 111.0(7) . . ?
C69 C68 C64 109.8(7) . . ?
C64 C63 C62 121.8(6) . . ?
C21 C20 C19 120.7(6) . . ?
C22 C21 C20 121.3(6) . . ?
O5 C5 Mn1 175.1(5) . . ?
C73 C72 C71 120.0 . . ?
C72 C73 C74 120.0 . . ?
C75 C74 C73 120.0 . . ?
C74 C75 C70 120.0 . . ?
C75 C70 C76 127.2(11) . . ?
C71 C70 C75 120.0 . . ?
C71 C70 C76 112.8(11) . . ?
C70 C71 C72 120.0 . . ?
C80 C81 C82 120.0 . . ?
C81 C80 C79 120.0 . . ?
C78 C79 C80 120.0 . . ?
C77 C78 C79 120.0 . . ?
C78 C77 C83 118.3(10) . . ?
C82 C77 C78 120.0 . . ?
C82 C77 C83 121.7(10) . . ?
C77 C82 C81 120.0 . . ?
C7 C8 Mn1 72.0(3) . . ?
C9 C8 Mn1 71.2(3) . . ?
C9 C8 C7 108.8(5) . . ?
C8 C7 Mn1 70.0(3) . . ?
C8 C7 C11 106.7(5) . . ?
C8 C7 C12 127.3(6) . . ?
C11 C7 Mn1 70.5(3) . . ?
C11 C7 C12 125.9(6) . . ?
C12 C7 Mn1 126.2(4) . . ?
C7 C11 Mn1 71.2(3) . . ?
C10 C11 Mn1 70.5(3) . . ?
C10 C11 C7 108.0(5) . . ?
C11 C10 Mn1 71.4(3) . . ?
C9 C10 Mn1 71.2(3) . . ?
C9 C10 C11 108.4(5) . . ?
C8 C9 Mn1 70.6(3) . . ?
C10 C9 Mn1 71.1(3) . . ?
C10 C9 C8 108.0(5) . . ?
C82' C81' C80' 120.0 . . ?
C77' C82' C81' 120.0 . . ?
C82' C77' C83' 122.1(15) . . ?
C82' C77' C78' 120.0 . . ?
C78' C77' C83' 117.9(15) . . ?
C79' C78' C77' 120.0 . . ?
C78' C79' C80' 120.0 . . ?
C79' C80' C81' 120.0 . . ?
C71' C72' C73' 120.0 . . ?
C70' C71' C72' 120.0 . . ?
C71' C70' C75' 120.0 . . ?
C71' C70' C76' 121.1(10) . . ?
C75' C70' C76' 116.2(10) . . ?
C74' C75' C70' 120.0 . . ?
C75' C74' C73' 120.0 . . ?
C74' C73' C72' 120.0 . . ?

loop_
_geom_bond_atom_site_label_1
_geom_bond_atom_site_label_2
_geom_bond_distance
_geom_bond_site_symmetry_2
_geom_bond_publ_flag
Mn1 C1 1.902(4) . ?
Mn1 C6 1.778(6) . ?
Mn1 C5 1.778(6) . ?
Mn1 C8 2.158(5) . ?
Mn1 C7 2.184(4) . ?
Mn1 C11 2.176(5) . ?
Mn1 C10 2.164(5) . ?
Mn1 C9 2.165(5) . ?
Al2 O2 1.761(3) . ?
Al2 N3 1.889(4) . ?
Al2 N4 1.886(4) . ?
Al2 C4 2.010(5) . ?
Al1 O1 1.739(3) . ?
Al1 O3 1.725(3) . ?
Al1 N1 1.860(4) . ?
Al1 N2 1.861(4) . ?
O1 C1 1.334(6) . ?
O3 C3 1.348(6) . ?
O2 C2 1.368(6) . ?
C1 C2 1.499(6) . ?
O4 C4 1.228(5) . ?
N3 C47 1.460(6) . ?
N3 C45 1.334(6) . ?
N4 C59 1.454(6) . ?
N4 C43 1.332(7) . ?
O6 C6 1.146(7) . ?
N1 C14 1.323(6) . ?
N1 C18 1.454(6) . ?
N2 C30 1.449(6) . ?
N2 C16 1.340(6) . ?
C42 C43 1.513(7) . ?
C4 C3 1.486(7) . ?
O5 C5 1.146(7) . ?
C15 C14 1.400(7) . ?
C15 C16 1.397(7) . ?
C47 C52 1.387(7) . ?
C47 C48 1.413(7) . ?
C56 C52 1.514(8) . ?
C56 C58 1.524(9) . ?
C56 C57 1.512(10) . ?
C59 C60 1.401(7) . ?
C59 C64 1.411(8) . ?
C2 C3 1.391(6) . ?
C45 C44 1.401(7) . ?
C45 C46 1.510(7) . ?
C44 C43 1.405(7) . ?
C61 C60 1.383(8) . ?
C61 C62 1.365(10) . ?
C49 C48 1.393(7) . ?
C49 C50 1.374(7) . ?
C53 C48 1.524(7) . ?
C53 C55 1.515(8) . ?
C53 C54 1.532(8) . ?
C52 C51 1.415(8) . ?
C14 C13 1.518(7) . ?
C30 C35 1.405(7) . ?
C30 C31 1.405(8) . ?
C16 C17 1.506(7) . ?
C60 C65 1.515(9) . ?
C18 C23 1.416(8) . ?
C18 C19 1.398(8) . ?
C24 C19 1.510(9) . ?
C24 C25 1.524(12) . ?
C24 C26 1.517(9) . ?
C23 C27 1.516(9) . ?
C23 C22 1.395(8) . ?
C62 C63 1.380(8) . ?
C35 C39 1.521(9) . ?
C35 C34 1.391(8) . ?
C32 C31 1.401(8) . ?
C32 C33 1.372(10) . ?
C50 C51 1.364(9) . ?
C64 C68 1.537(8) . ?
C64 C63 1.377(7) . ?
C27 C28 1.539(9) . ?
C27 C29 1.520(11) . ?
C39 C41 1.517(9) . ?
C39 C40 1.528(9) . ?
C31 C36 1.513(9) . ?
C19 C20 1.423(8) . ?
C34 C33 1.369(10) . ?
C36 C37 1.523(10) . ?
C36 C38 1.544(9) . ?
C65 C67 1.516(10) . ?
C65 C66 1.551(10) . ?
C22 C21 1.355(10) . ?
C68 C3AA 1.495(12) . ?
C68 C69 1.522(13) . ?
C20 C21 1.362(11) . ?
C72 C73 1.3900 . ?
C72 C71 1.3900 . ?
C73 C74 1.3900 . ?
C74 C75 1.3900 . ?
C75 C70 1.3900 . ?
C70 C71 1.3900 . ?
C70 C76 1.459(18) . ?
C81 C80 1.3900 . ?
C81 C82 1.3900 . ?
C80 C79 1.3900 . ?
C79 C78 1.3900 . ?
C78 C77 1.3900 . ?
C77 C82 1.3900 . ?
C77 C83 1.499(19) . ?
C8 C7 1.415(8) . ?
C8 C9 1.413(8) . ?
C7 C11 1.431(8) . ?
C7 C12 1.497(9) . ?
C11 C10 1.415(9) . ?
C10 C9 1.399(8) . ?
C83' C77' 1.47(2) . ?
C81' C82' 1.3900 . ?
C81' C80' 1.3900 . ?
C82' C77' 1.3900 . ?
C77' C78' 1.3900 . ?
C78' C79' 1.3900 . ?
C79' C80' 1.3900 . ?
C72' C71' 1.3900 . ?
C72' C73' 1.3900 . ?
C71' C70' 1.3900 . ?
C70' C75' 1.3900 . ?
C70' C76' 1.45(2) . ?
C75' C74' 1.3900 . ?
C74' C73' 1.3900 . ?

loop_
_twin_individual_id
_twin_individual_mass_fraction_refined
1 0.7524(10)
2 0.2476(10)

loop_
_exptl_oxdiff_crystal_face_indexfrac_h
_exptl_oxdiff_crystal_face_indexfrac_k
_exptl_oxdiff_crystal_face_indexfrac_l
_exptl_oxdiff_crystal_face_x
_exptl_oxdiff_crystal_face_y
_exptl_oxdiff_crystal_face_z
2.0015 -6.9442 -11.0316 0.0512 -0.0401 0.9884
-7.9985 -1.9529 -8.0307 -0.6052 0.5552 0.5321
-7.0009 6.9634 8.0188 -0.4185 0.3683 -0.8314
6.9985 2.9485 9.0333 0.5404 -0.5046 -0.6412
11.0001 -3.0011 -0.9887 0.6847 -0.7162 0.2663
1.0046 15.0104 1.0701 -0.6163 -0.6207 -0.5340
3.0065 10.0626 -8.9520 -0.6242 -0.7215 0.3230
-0.0026 -12.9852 -5.0605 0.4360 0.4160 0.7519
-2.0060 -13.0429 4.9391 0.6785 0.7038 0.0534
-2.0038 1.9270 13.0099 0.2529 0.2549 -0.9658
5.9952 -11.0433 4.9665 1.0055 0.0368 0.0651
-4.9948 9.0583 -7.9744 -0.9634 -0.0780 0.2116
-4.9971 12.9985 3.0482 -0.7686 -0.0738 -0.6629
